data_1514083
loop_
_publ_author_name
'Feher, F.'
'von Wilucki, I.'
'Dost, G.'

_publ_section_title
;
 Ueber die Kristallstruktur des Lithiumperoxyds, Li2 O2
;
_journal_coden_ASTM CHBEAM
_journal_name_full 'Chemische Berichte'
_journal_page_first 1429
_journal_page_last 1437
_journal_paper_doi 10.1002/cber.19530861111
_journal_volume 86
_journal_year 1953
_chemical_formula_structural 'Li2 O2'
_chemical_formula_sum 'Li2 O2'
_chemical_name_systematic 'Dilithium Peroxide'
_space_group_IT_number 174
_symmetry_Int_Tables_number 174
_symmetry_space_group_name_Hall 'P -6'
_symmetry_space_group_name_H-M 'P -6'
_audit_creation_date 1986/09/23
_audit_update_record 2012/08/01
_cell_angle_alpha 90.
_cell_angle_beta 90.
_cell_angle_gamma 120.
_cell_formula_units_Z 8
_cell_length_a 6.305
_cell_length_b 6.305
_cell_length_c 7.71
_cell_volume 265.433
_cod_data_source_file 'data_Li2O2melanie024143.cif'
_cod_data_source_block /var/www/cod/tmp/uploads/1395927673.19-D290F29E9218B844.cif
_cod_original_cell_volume 265.43
_cod_database_code 1514083

loop_
_symmetry_equiv_pos_site_id
_symmetry_equiv_pos_as_xyz
1 '-x+y, -x, -z'
2 '-y, x-y, -z'
3 'x, y, -z'
4 '-x+y, -x, z'
5 '-y, x-y, z'
6 'x, y, z'

loop_
_atom_site_label
_atom_site_type_symbol
_atom_site_symmetry_multiplicity
_atom_site_Wyckoff_symbol
_atom_site_fract_x
_atom_site_fract_y
_atom_site_fract_z
_atom_site_occupancy
_atom_site_attached_hydrogens
Li1 Li1+ 2 g 0 0 0.158 1. 0
Li2 Li1+ 2 i 0.6667 0.3333 0.342 1. 0
Li3 Li1+ 6 l 0.5 0.5 0.158 1. 0
Li4 Li1+ 6 l 0.1667 0.8333 0.342 1. 0
O1 O1- 2 g 0 0 0.417 1. 0
O2 O1- 2 i 0.6667 0.3333 0.083 1. 0
O3 O1- 6 l 0.5 0.5 0.417 1. 0
O4 O1- 6 l 0.1667 0.8333 0.083 1. 0

loop_
_atom_type_symbol
_atom_type_oxidation_number
Li1+ 1
O1- -1
